data_4068218
loop_
_publ_author_name
'Li, Gang'
'Lamberti, Marina'
'Mazzeo, Mina'
'Pappalardo, Daniela'
'Roviello, Giuseppina'
'Pellecchia, Claudio'

_publ_section_title
;
 Anilidopyridyl-Pyrrolide and Anilidopyridyl-Indolide Group 3 Metal
 Complexes: Highly Active Initiators for the Ring-Opening Polymerization
 ofrac-Lactide
;
_journal_issue 3
_journal_name_full Organometallics
_journal_page_first 1180
_journal_paper_doi 10.1021/om201251g
_journal_volume 31
_journal_year 2012
_chemical_formula_moiety 'C43 H65 N4 O2 Si2 Y, 0.5(C6 H14)'
_chemical_formula_sum 'C46 H72 N4 O2 Si2 Y'
_chemical_formula_weight 858.17
_chemical_name_systematic
;
(2,6-diisopropyl-phenyl)-[(2-isopropyl-phenyl)-[6-(1H-pyrrol-2-yl)-
pyridin-2-yl]-methyl]-amine-bis(tethrahydrofurane)bis(dimethylsilyl)
amido-Yttrium(III)
;
_space_group_IT_number 14
_symmetry_cell_setting monoclinic
_symmetry_space_group_name_Hall '-P 2ybc'
_symmetry_space_group_name_H-M 'P 1 21/c 1'
_atom_sites_solution_hydrogens geom
_atom_sites_solution_primary direct
_atom_sites_solution_secondary difmap
_audit_creation_method SHELXL-97
_cell_angle_alpha 90.00
_cell_angle_beta 117.44(2)
_cell_angle_gamma 90.00
_cell_formula_units_Z 4
_cell_length_a 12.120(2)
_cell_length_b 21.592(2)
_cell_length_c 20.208(1)
_cell_measurement_reflns_used 104
_cell_measurement_temperature 173(2)
_cell_measurement_theta_max 21.225
_cell_measurement_theta_min 3.187
_cell_volume 4693.4(13)
_computing_cell_refinement 'Dirax/lsq (Duisenberg & Schreurs 1989-2000)'
_computing_data_collection 'Collect (Nonius BV, 1997-2000)'
_computing_data_reduction 'EvalCCD (Duisenberg & Schreurs 1990-2000)'
_computing_molecular_graphics 'Ortep-3 for Windows (Farrugia, 1997)'
_computing_structure_refinement 'SHELXL-97 (Sheldrick, 1997)'
_computing_structure_solution 'SHELXS-97 (Sheldrick, 1990)'
_diffrn_ambient_temperature 173(2)
_diffrn_detector 'CCD plate'
_diffrn_measured_fraction_theta_full 0.993
_diffrn_measured_fraction_theta_max 0.993
_diffrn_measurement_device '95mm CCD camera on \k-goniostat'
_diffrn_measurement_device_type 'Bruker-Nonius KappaCCD'
_diffrn_measurement_method 'CCD rotation images, thick slices'
_diffrn_radiation_monochromator graphite
_diffrn_radiation_source 'fine-focus sealed tube'
_diffrn_radiation_type MoK\a
_diffrn_radiation_wavelength 0.71073
_diffrn_reflns_av_R_equivalents 0.0755
_diffrn_reflns_av_sigmaI/netI 0.1055
_diffrn_reflns_limit_h_max 15
_diffrn_reflns_limit_h_min -15
_diffrn_reflns_limit_k_max 27
_diffrn_reflns_limit_k_min -28
_diffrn_reflns_limit_l_max 26
_diffrn_reflns_limit_l_min -26
_diffrn_reflns_number 37760
_diffrn_reflns_theta_full 27.51
_diffrn_reflns_theta_max 27.51
_diffrn_reflns_theta_min 3.05
_diffrn_source 'Enraf Nonius FR590'
_exptl_absorpt_coefficient_mu 1.333
_exptl_absorpt_correction_T_max 0.5554
_exptl_absorpt_correction_T_min 0.5019
_exptl_absorpt_correction_type multi-scan
_exptl_absorpt_process_details
;
SADABS (Bruker, 2000)
;
_exptl_crystal_colour orange
_exptl_crystal_density_diffrn 1.214
_exptl_crystal_density_method 'not measured'
_exptl_crystal_description prism
_exptl_crystal_F_000 1836
_exptl_crystal_size_max 0.60
_exptl_crystal_size_mid 0.60
_exptl_crystal_size_min 0.50
_refine_diff_density_max 0.604
_refine_diff_density_min -0.530
_refine_diff_density_rms 0.084
_refine_ls_extinction_method none
_refine_ls_goodness_of_fit_ref 1.018
_refine_ls_hydrogen_treatment constr
_refine_ls_matrix_type full
_refine_ls_number_parameters 507
_refine_ls_number_reflns 10727
_refine_ls_number_restraints 0
_refine_ls_restrained_S_all 1.018
_refine_ls_R_factor_all 0.1327
_refine_ls_R_factor_gt 0.0641
_refine_ls_shift/su_max 0.001
_refine_ls_shift/su_mean 0.000
_refine_ls_structure_factor_coef Fsqd
_refine_ls_weighting_details 'calc w=1/[\s^2^(Fo^2^)+(0.0574P)^2^+5.4246P] where P=(Fo^2^+2Fc^2^)/3'
_refine_ls_weighting_scheme calc
_refine_ls_wR_factor_gt 0.1253
_refine_ls_wR_factor_ref 0.1514
_reflns_number_gt 6352
_reflns_number_total 10727
_reflns_threshold_expression >2\s(I)
_cod_data_source_file om201251g_si_001.cif
_cod_data_source_block gangy
_cod_original_cell_volume 4693.5(12)
_cod_original_sg_symbol_H-M P21/c
_cod_database_code 4068218

loop_
_symmetry_equiv_pos_as_xyz
'x, y, z'
'-x, y+1/2, -z+1/2'
'-x, -y, -z'
'x, -y-1/2, z-1/2'

loop_
_atom_site_label
_atom_site_type_symbol
_atom_site_fract_x
_atom_site_fract_y
_atom_site_fract_z
_atom_site_U_iso_or_equiv
_atom_site_adp_type
_atom_site_occupancy
_atom_site_symmetry_multiplicity
_atom_site_calc_flag
_atom_site_refinement_flags
_atom_site_disorder_assembly
_atom_site_disorder_group
Y1 Y 0.77651(4) 0.170503(16) 0.29412(2) 0.02420(11) Uani 1 1 d . . .
O1 O 0.7017(3) 0.16710(13) 0.16101(15) 0.0408(7) Uani 1 1 d . . .
O2 O 0.7871(3) 0.14564(11) 0.41267(15) 0.0308(6) Uani 1 1 d . . .
N1 N 0.6011(3) 0.10305(15) 0.25307(18) 0.0329(8) Uani 1 1 d . . .
N2 N 0.8305(3) 0.06207(13) 0.29159(16) 0.0233(7) Uani 1 1 d . . .
N3 N 0.9799(3) 0.15919(12) 0.32831(16) 0.0214(7) Uani 1 1 d . . .
N4 N 0.7224(3) 0.27256(14) 0.28786(18) 0.0335(8) Uani 1 1 d . B .
Si1 Si 0.60983(13) 0.28458(6) 0.31382(8) 0.0436(3) Uani 1 1 d . . .
HI1 H 0.5953 0.2435 0.3314 0.044 Uiso 1 1 calc R . .
Si2 Si 0.77401(13) 0.32844(6) 0.24932(8) 0.0441(3) Uani 1 1 d . . .
HI2 H 0.8412 0.3142 0.2373 0.044 Uiso 1 1 calc R A 1
C1 C 0.4565(5) 0.3097(3) 0.2391(3) 0.0617(15) Uani 1 1 d . . .
H1A H 0.4643 0.3509 0.2213 0.093 Uiso 1 1 calc R . .
H1B H 0.3963 0.3112 0.2588 0.093 Uiso 1 1 calc R . .
H1C H 0.4279 0.2801 0.1976 0.093 Uiso 1 1 calc R . .
C2 C 0.6510(6) 0.3387(3) 0.3931(3) 0.0768(19) Uani 1 1 d . . .
H2A H 0.7311 0.3266 0.4344 0.115 Uiso 1 1 calc R . .
H2B H 0.5866 0.3372 0.4096 0.115 Uiso 1 1 calc R . .
H2C H 0.6570 0.3809 0.3772 0.115 Uiso 1 1 calc R . .
C3A C 0.6425(10) 0.3700(5) 0.1703(6) 0.051(3) Uiso 0.50 1 d P B 1
H3A1 H 0.5851 0.3396 0.1354 0.051 Uiso 0.50 1 calc PR B 1
H3A2 H 0.6759 0.3963 0.1442 0.051 Uiso 0.50 1 calc PR B 1
H3A3 H 0.5980 0.3958 0.1902 0.051 Uiso 0.50 1 calc PR B 1
C3B C 0.6722(13) 0.3537(6) 0.1561(7) 0.073(4) Uiso 0.50 1 d P B 2
H3B1 H 0.6571 0.3193 0.1213 0.073 Uiso 0.50 1 calc PR B 2
H3B2 H 0.7108 0.3881 0.1428 0.073 Uiso 0.50 1 calc PR B 2
H3B3 H 0.5931 0.3674 0.1533 0.073 Uiso 0.50 1 calc PR B 2
C4A C 0.8116(12) 0.4036(6) 0.3053(7) 0.070(3) Uiso 0.50 1 d P B 1
H4A1 H 0.7368 0.4187 0.3071 0.070 Uiso 0.50 1 calc PR B 1
H4A2 H 0.8402 0.4347 0.2813 0.070 Uiso 0.50 1 calc PR B 1
H4A3 H 0.8770 0.3959 0.3561 0.070 Uiso 0.50 1 calc PR B 1
C4B C 0.8781(10) 0.3880(5) 0.3056(6) 0.050(3) Uiso 0.50 1 d P B 2
H4B1 H 0.8414 0.4097 0.3332 0.050 Uiso 0.50 1 calc PR B 2
H4B2 H 0.8925 0.4174 0.2734 0.050 Uiso 0.50 1 calc PR B 2
H4B3 H 0.9574 0.3693 0.3407 0.050 Uiso 0.50 1 calc PR B 2
C5 C 0.4777(4) 0.1101(2) 0.2299(3) 0.0431(11) Uani 1 1 d . . .
H5 H 0.4392 0.1482 0.2305 0.043 Uiso 1 1 calc R . .
C6 C 0.4159(4) 0.0555(2) 0.2058(3) 0.0513(13) Uani 1 1 d . . .
H6 H 0.3290 0.0493 0.1866 0.051 Uiso 1 1 calc R . .
C7 C 0.5039(4) 0.0105(2) 0.2144(2) 0.0428(11) Uani 1 1 d . . .
H7 H 0.4896 -0.0323 0.2028 0.043 Uiso 1 1 calc R . .
C8 C 0.6166(4) 0.04145(19) 0.2434(2) 0.0320(9) Uani 1 1 d . . .
C9 C 0.7405(4) 0.01852(18) 0.2639(2) 0.0292(9) Uani 1 1 d . . .
C10 C 0.7694(4) -0.04174(19) 0.2553(2) 0.0361(10) Uani 1 1 d . . .
H10 H 0.7059 -0.0723 0.2356 0.036 Uiso 1 1 calc R . .
C11 C 0.8899(4) -0.05727(18) 0.2752(2) 0.0376(11) Uani 1 1 d . . .
H11 H 0.9105 -0.0986 0.2690 0.038 Uiso 1 1 calc R . .
C12 C 0.9813(4) -0.01279(18) 0.3043(2) 0.0330(10) Uani 1 1 d . . .
H12 H 1.0656 -0.0232 0.3191 0.033 Uiso 1 1 calc R . .
C13 C 0.9492(4) 0.04695(16) 0.3117(2) 0.0240(8) Uani 1 1 d . . .
C14 C 1.0420(3) 0.09890(16) 0.3405(2) 0.0220(8) Uani 1 1 d . . .
H14 H 1.0900 0.0985 0.3114 0.022 Uiso 1 1 calc R . .
C15 C 1.1345(4) 0.08705(16) 0.4226(2) 0.0233(8) Uani 1 1 d . . .
C16 C 1.0835(4) 0.07599(17) 0.4710(2) 0.0281(9) Uani 1 1 d . . .
H16 H 0.9957 0.0755 0.4518 0.028 Uiso 1 1 calc R . .
C17 C 1.1579(4) 0.06583(18) 0.5459(2) 0.0347(10) Uani 1 1 d . . .
H17 H 1.1214 0.0590 0.5780 0.035 Uiso 1 1 calc R . .
C18 C 1.2851(4) 0.06567(18) 0.5741(2) 0.0371(11) Uani 1 1 d . . .
H18 H 1.3371 0.0582 0.6256 0.037 Uiso 1 1 calc R . .
C19 C 1.3362(4) 0.07642(18) 0.5267(2) 0.0347(10) Uani 1 1 d . . .
H19 H 1.4241 0.0760 0.5463 0.035 Uiso 1 1 calc R . .
C20 C 1.2626(4) 0.08800(17) 0.4506(2) 0.0274(9) Uani 1 1 d . . .
C21 C 1.3264(4) 0.1010(2) 0.4028(2) 0.0380(10) Uani 1 1 d . . .
H21 H 1.2616 0.1166 0.3535 0.038 Uiso 1 1 calc R . .
C22 C 1.4260(5) 0.1502(2) 0.4351(3) 0.0598(15) Uani 1 1 d . . .
H22A H 1.3927 0.1865 0.4491 0.090 Uiso 1 1 calc R . .
H22B H 1.4524 0.1623 0.3979 0.090 Uiso 1 1 calc R . .
H22C H 1.4973 0.1338 0.4794 0.090 Uiso 1 1 calc R . .
C23 C 1.3792(6) 0.0420(2) 0.3882(3) 0.0701(17) Uani 1 1 d . . .
H23A H 1.4441 0.0258 0.4355 0.105 Uiso 1 1 calc R . .
H23B H 1.4150 0.0508 0.3545 0.105 Uiso 1 1 calc R . .
H23C H 1.3128 0.0112 0.3653 0.105 Uiso 1 1 calc R . .
C24 C 1.0628(3) 0.20687(16) 0.3315(2) 0.0234(8) Uani 1 1 d . . .
C25 C 1.0925(4) 0.21541(17) 0.2718(2) 0.0281(9) Uani 1 1 d . . .
C26 C 1.1747(4) 0.2617(2) 0.2762(2) 0.0390(11) Uani 1 1 d . . .
H26 H 1.1949 0.2667 0.2363 0.039 Uiso 1 1 calc R . .
C27 C 1.2278(4) 0.3004(2) 0.3366(3) 0.0407(11) Uani 1 1 d . . .
H27 H 1.2844 0.3317 0.3388 0.041 Uiso 1 1 calc R . .
C28 C 1.1980(4) 0.29319(18) 0.3940(2) 0.0361(10) Uani 1 1 d . . .
H28 H 1.2334 0.3206 0.4354 0.036 Uiso 1 1 calc R . .
C29 C 1.1179(4) 0.24716(17) 0.3934(2) 0.0272(9) Uani 1 1 d . . .
C30 C 1.0938(4) 0.24200(18) 0.4607(2) 0.0322(10) Uani 1 1 d . . .
H30 H 1.0404 0.2048 0.4535 0.032 Uiso 1 1 calc R . .
C31 C 1.0236(4) 0.29823(19) 0.4666(3) 0.0417(11) Uani 1 1 d . . .
H31A H 1.0703 0.3359 0.4688 0.063 Uiso 1 1 calc R . .
H31B H 1.0135 0.2951 0.5119 0.063 Uiso 1 1 calc R . .
H31C H 0.9416 0.3000 0.4229 0.063 Uiso 1 1 calc R . .
C32 C 1.2133(5) 0.2334(2) 0.5335(2) 0.0463(12) Uani 1 1 d . . .
H32A H 1.2610 0.1989 0.5282 0.069 Uiso 1 1 calc R . .
H32B H 1.1924 0.2245 0.5740 0.069 Uiso 1 1 calc R . .
H32C H 1.2630 0.2714 0.5450 0.069 Uiso 1 1 calc R . .
C33 C 1.0344(4) 0.17660(19) 0.2017(2) 0.0336(10) Uani 1 1 d . . .
H33 H 0.9803 0.1448 0.2083 0.034 Uiso 1 1 calc R . .
C34 C 1.1304(5) 0.1428(2) 0.1861(3) 0.0494(13) Uani 1 1 d . . .
H34A H 1.1853 0.1730 0.1800 0.074 Uiso 1 1 calc R . .
H34B H 1.0879 0.1183 0.1404 0.074 Uiso 1 1 calc R . .
H34C H 1.1798 0.1152 0.2280 0.074 Uiso 1 1 calc R . .
C35 C 0.9524(4) 0.2166(2) 0.1348(2) 0.0466(12) Uani 1 1 d . . .
H35A H 0.8891 0.2373 0.1444 0.070 Uiso 1 1 calc R . .
H35B H 0.9117 0.1905 0.0904 0.070 Uiso 1 1 calc R . .
H35C H 1.0036 0.2479 0.1267 0.070 Uiso 1 1 calc R . .
C36 C 0.7121(5) 0.1163(2) 0.1176(3) 0.0527(13) Uani 1 1 d . . .
H36A H 0.7555 0.0808 0.1503 0.053 Uiso 1 1 calc R . .
H36B H 0.7590 0.1292 0.0908 0.053 Uiso 1 1 calc R . .
C37 C 0.5855(7) 0.0995(4) 0.0652(4) 0.096(2) Uani 1 1 d . . .
H37A H 0.5535 0.0667 0.0860 0.096 Uiso 1 1 calc R . .
H37B H 0.5809 0.0847 0.0176 0.096 Uiso 1 1 calc R . .
C38 C 0.5141(8) 0.1580(5) 0.0539(4) 0.152(5) Uani 1 1 d . . .
H38A H 0.4954 0.1766 0.0050 0.152 Uiso 1 1 calc R . .
H38B H 0.4347 0.1497 0.0550 0.152 Uiso 1 1 calc R . .
C39 C 0.5884(5) 0.1988(3) 0.1123(3) 0.0745(18) Uani 1 1 d . . .
H39A H 0.5433 0.2114 0.1404 0.074 Uiso 1 1 calc R . .
H39B H 0.6076 0.2365 0.0916 0.074 Uiso 1 1 calc R . .
C40 C 0.7328(4) 0.08941(19) 0.4241(2) 0.0382(11) Uani 1 1 d . . .
H40A H 0.7604 0.0529 0.4060 0.038 Uiso 1 1 calc R . .
H40B H 0.6409 0.0916 0.3973 0.038 Uiso 1 1 calc R . .
C41 C 0.7779(5) 0.0852(2) 0.5072(2) 0.0466(12) Uani 1 1 d . . .
H41A H 0.7112 0.0702 0.5185 0.047 Uiso 1 1 calc R . .
H41B H 0.8504 0.0572 0.5309 0.047 Uiso 1 1 calc R . .
C42 C 0.8125(9) 0.1494(3) 0.5325(3) 0.114(3) Uani 1 1 d . . .
H42A H 0.7463 0.1690 0.5412 0.114 Uiso 1 1 calc R . .
H42B H 0.8904 0.1499 0.5801 0.114 Uiso 1 1 calc R . .
C43 C 0.8288(6) 0.1821(2) 0.4794(3) 0.0574(15) Uani 1 1 d . . .
H43A H 0.9178 0.1926 0.4984 0.057 Uiso 1 1 calc R . .
H43B H 0.7810 0.2213 0.4682 0.057 Uiso 1 1 calc R . .
C1S C 0.0588(7) 0.4848(3) 0.5055(4) 0.099(2) Uani 1 1 d . . .
H1S1 H 0.1203 0.4899 0.5585 0.119 Uiso 1 1 calc R . .
H1S2 H 0.0422 0.4399 0.4967 0.119 Uiso 1 1 calc R . .
C2S C 0.1183(8) 0.5057(3) 0.4595(5) 0.105(2) Uani 1 1 d . . .
H2S1 H 0.1407 0.5499 0.4706 0.126 Uiso 1 1 calc R . .
H2S2 H 0.0561 0.5028 0.4064 0.126 Uiso 1 1 calc R . .
C3S C 0.2311(9) 0.4712(4) 0.4701(6) 0.145(4) Uani 1 1 d . . .
H3S1 H 0.2918 0.4714 0.5230 0.218 Uiso 1 1 calc R . .
H3S2 H 0.2674 0.4910 0.4410 0.218 Uiso 1 1 calc R . .
H3S3 H 0.2085 0.4284 0.4531 0.218 Uiso 1 1 calc R . .

loop_
_atom_site_aniso_label
_atom_site_aniso_U_11
_atom_site_aniso_U_22
_atom_site_aniso_U_33
_atom_site_aniso_U_23
_atom_site_aniso_U_13
_atom_site_aniso_U_12
Y1 0.0231(2) 0.02351(18) 0.02484(19) 0.00111(17) 0.01009(16) 0.00326(17)
O1 0.0361(18) 0.0515(18) 0.0276(16) 0.0013(15) 0.0084(14) 0.0083(15)
O2 0.0400(18) 0.0249(13) 0.0319(16) -0.0004(12) 0.0204(14) -0.0050(12)
N1 0.023(2) 0.037(2) 0.032(2) -0.0040(16) 0.0068(16) -0.0005(15)
N2 0.0239(19) 0.0255(16) 0.0186(16) -0.0026(13) 0.0081(15) -0.0009(14)
N3 0.0241(18) 0.0188(16) 0.0201(16) 0.0021(12) 0.0091(14) 0.0002(12)
N4 0.034(2) 0.0286(18) 0.034(2) 0.0029(15) 0.0124(18) 0.0056(15)
Si1 0.0427(9) 0.0368(7) 0.0554(9) 0.0122(6) 0.0261(7) 0.0087(6)
Si2 0.0474(9) 0.0421(7) 0.0499(8) 0.0155(6) 0.0285(7) 0.0150(6)
C1 0.035(3) 0.066(3) 0.078(4) 0.005(3) 0.021(3) 0.009(3)
C2 0.087(5) 0.091(5) 0.066(4) -0.001(3) 0.046(4) 0.035(4)
C5 0.026(3) 0.049(3) 0.050(3) -0.008(2) 0.015(2) 0.002(2)
C6 0.024(3) 0.066(3) 0.058(3) -0.013(3) 0.013(2) -0.011(2)
C7 0.036(3) 0.041(3) 0.046(3) -0.012(2) 0.014(2) -0.010(2)
C8 0.029(3) 0.035(2) 0.030(2) -0.0042(18) 0.012(2) -0.0057(19)
C9 0.032(3) 0.032(2) 0.020(2) -0.0062(17) 0.0086(19) -0.0068(18)
C10 0.039(3) 0.031(2) 0.039(3) -0.0129(19) 0.018(2) -0.0136(19)
C11 0.049(3) 0.023(2) 0.041(3) -0.0081(19) 0.020(2) 0.002(2)
C12 0.032(3) 0.031(2) 0.035(2) -0.0036(19) 0.014(2) 0.0050(19)
C13 0.029(2) 0.0237(19) 0.019(2) -0.0013(15) 0.0107(18) -0.0010(16)
C14 0.020(2) 0.027(2) 0.021(2) 0.0030(16) 0.0110(18) 0.0027(16)
C15 0.028(2) 0.0174(18) 0.024(2) 0.0006(15) 0.0115(19) 0.0009(16)
C16 0.026(2) 0.029(2) 0.028(2) -0.0004(17) 0.0121(19) 0.0017(17)
C17 0.044(3) 0.035(2) 0.026(2) 0.0005(18) 0.015(2) 0.002(2)
C18 0.044(3) 0.031(2) 0.025(2) 0.0056(18) 0.006(2) -0.001(2)
C19 0.024(2) 0.030(2) 0.035(2) 0.0041(19) 0.001(2) -0.0015(18)
C20 0.023(2) 0.024(2) 0.030(2) 0.0035(17) 0.0077(19) -0.0003(17)
C21 0.023(2) 0.052(3) 0.036(3) 0.011(2) 0.011(2) 0.002(2)
C22 0.052(4) 0.059(3) 0.082(4) 0.003(3) 0.042(3) -0.009(3)
C23 0.090(5) 0.062(3) 0.089(4) -0.015(3) 0.067(4) -0.012(3)
C24 0.021(2) 0.025(2) 0.024(2) 0.0073(16) 0.0093(18) 0.0049(16)
C25 0.026(2) 0.029(2) 0.028(2) 0.0091(17) 0.0116(19) 0.0060(17)
C26 0.040(3) 0.044(3) 0.041(3) 0.014(2) 0.025(2) 0.002(2)
C27 0.036(3) 0.037(2) 0.050(3) 0.011(2) 0.020(2) -0.007(2)
C28 0.036(3) 0.027(2) 0.040(3) -0.0015(19) 0.014(2) -0.0038(19)
C29 0.028(2) 0.025(2) 0.029(2) 0.0033(17) 0.013(2) -0.0007(17)
C30 0.042(3) 0.025(2) 0.028(2) -0.0020(17) 0.014(2) -0.0068(18)
C31 0.050(3) 0.038(2) 0.044(3) -0.003(2) 0.027(3) -0.004(2)
C32 0.060(4) 0.041(3) 0.033(3) -0.002(2) 0.016(3) 0.003(2)
C33 0.038(3) 0.041(2) 0.025(2) 0.0064(19) 0.017(2) 0.005(2)
C34 0.052(3) 0.064(3) 0.038(3) -0.001(2) 0.026(3) 0.010(3)
C35 0.045(3) 0.063(3) 0.029(2) 0.012(2) 0.014(2) 0.006(2)
C36 0.056(4) 0.060(3) 0.035(3) -0.008(2) 0.015(3) 0.008(3)
C37 0.080(5) 0.130(6) 0.055(4) -0.030(4) 0.012(4) -0.009(5)
C38 0.087(6) 0.236(11) 0.063(5) -0.069(6) -0.026(4) 0.086(7)
C39 0.061(4) 0.090(4) 0.047(3) 0.009(3) 0.004(3) 0.032(3)
C40 0.049(3) 0.031(2) 0.040(3) -0.0017(19) 0.025(2) -0.013(2)
C41 0.070(4) 0.039(3) 0.041(3) 0.002(2) 0.034(3) -0.009(2)
C42 0.232(10) 0.066(4) 0.055(4) -0.026(3) 0.077(5) -0.074(5)
C43 0.100(5) 0.037(3) 0.043(3) -0.012(2) 0.039(3) -0.024(3)
C1S 0.118(7) 0.057(4) 0.098(5) 0.001(4) 0.031(6) 0.003(4)
C2S 0.118(7) 0.081(5) 0.126(7) -0.001(5) 0.065(6) -0.010(5)
C3S 0.150(9) 0.074(5) 0.231(12) 0.017(6) 0.105(9) 0.004(5)

loop_
_atom_type_symbol
_atom_type_description
_atom_type_scat_dispersion_real
_atom_type_scat_dispersion_imag
_atom_type_scat_source
C C 0.0033 0.0016 'International Tables Vol C Tables 4.2.6.8 and 6.1.1.4'
H H 0.0000 0.0000 'International Tables Vol C Tables 4.2.6.8 and 6.1.1.4'
O O 0.0106 0.0060 'International Tables Vol C Tables 4.2.6.8 and 6.1.1.4'
N N 0.0061 0.0033 'International Tables Vol C Tables 4.2.6.8 and 6.1.1.4'
Si Si 0.0817 0.0704 'International Tables Vol C Tables 4.2.6.8 and 6.1.1.4'
Y Y -2.7962 3.5667 'International Tables Vol C Tables 4.2.6.8 and 6.1.1.4'

loop_
_geom_angle_atom_site_label_1
_geom_angle_atom_site_label_2
_geom_angle_atom_site_label_3
_geom_angle
_geom_angle_site_symmetry_1
_geom_angle_site_symmetry_3
_geom_angle_publ_flag
N3 Y1 N4 111.60(11) . . no
N3 Y1 N1 135.70(10) . . no
N4 Y1 N1 112.45(12) . . no
N3 Y1 O2 97.03(10) . . no
N4 Y1 O2 98.79(10) . . no
N1 Y1 O2 80.78(10) . . no
N3 Y1 O1 97.76(10) . . no
N4 Y1 O1 90.97(11) . . no
N1 Y1 O1 77.12(11) . . no
O2 Y1 O1 157.86(10) . . no
N3 Y1 N2 68.59(10) . . no
N4 Y1 N2 176.00(11) . . no
N1 Y1 N2 67.13(11) . . no
O2 Y1 N2 85.10(9) . . no
O1 Y1 N2 85.06(10) . . no
N3 Y1 Si1 133.26(8) . . no
N4 Y1 Si1 28.06(9) . . no
N1 Y1 Si1 90.04(8) . . no
O2 Y1 Si1 78.58(7) . . no
O1 Y1 Si1 102.67(7) . . no
N2 Y1 Si1 153.89(8) . . no
C39 O1 C36 105.5(4) . . no
C39 O1 Y1 119.8(3) . . no
C36 O1 Y1 127.4(3) . . no
C43 O2 C40 107.4(3) . . no
C43 O2 Y1 130.4(2) . . no
C40 O2 Y1 121.8(2) . . no
C5 N1 C8 105.2(3) . . no
C5 N1 Y1 135.8(3) . . no
C8 N1 Y1 118.9(3) . . no
C13 N2 C9 120.3(3) . . no
C13 N2 Y1 119.2(2) . . no
C9 N2 Y1 120.3(3) . . no
C24 N3 C14 109.8(3) . . no
C24 N3 Y1 126.1(2) . . no
C14 N3 Y1 123.6(2) . . no
Si1 N4 Si2 123.5(2) . . no
Si1 N4 Y1 112.48(17) . . no
Si2 N4 Y1 123.48(18) . . no
N4 Si1 C1 116.1(2) . . no
N4 Si1 C2 115.5(2) . . no
C1 Si1 C2 106.8(3) . . no
N4 Si1 Y1 39.45(11) . . no
C1 Si1 Y1 123.69(19) . . no
C2 Si1 Y1 129.3(2) . . no
N4 Si1 HI1 105.8 . . no
C1 Si1 HI1 105.8 . . no
C2 Si1 HI1 105.8 . . no
Y1 Si1 HI1 66.5 . . no
N4 Si2 C4B 121.2(4) . . no
N4 Si2 C3B 118.3(5) . . no
C4B Si2 C3B 113.0(6) . . no
N4 Si2 C3A 112.3(4) . . no
C4B Si2 C3A 105.6(5) . . no
C3B Si2 C3A 20.4(5) . . no
N4 Si2 C4A 111.6(4) . . no
C4B Si2 C4A 27.0(4) . . no
C3B Si2 C4A 103.0(6) . . no
C3A Si2 C4A 88.6(5) . . no
N4 Si2 HI2 114.0 . . no
C4B Si2 HI2 87.7 . . no
C3B Si2 HI2 94.7 . . no
C3A Si2 HI2 114.0 . . no
C4A Si2 HI2 114.0 . . no
Si1 C1 H1A 109.5 . . no
Si1 C1 H1B 109.5 . . no
H1A C1 H1B 109.5 . . no
Si1 C1 H1C 109.5 . . no
H1A C1 H1C 109.5 . . no
H1B C1 H1C 109.5 . . no
Si1 C2 H2A 109.5 . . no
Si1 C2 H2B 109.5 . . no
H2A C2 H2B 109.5 . . no
Si1 C2 H2C 109.5 . . no
H2A C2 H2C 109.5 . . no
H2B C2 H2C 109.5 . . no
Si2 C3A H3A1 109.5 . . no
Si2 C3A H3A2 109.5 . . no
Si2 C3A H3A3 109.5 . . no
Si2 C3B H3B1 109.5 . . no
Si2 C3B H3B2 109.5 . . no
H3B1 C3B H3B2 109.5 . . no
Si2 C3B H3B3 109.5 . . no
H3B1 C3B H3B3 109.5 . . no
H3B2 C3B H3B3 109.5 . . no
Si2 C4A H4A1 109.5 . . no
Si2 C4A H4A2 109.5 . . no
Si2 C4A H4A3 109.5 . . no
Si2 C4B H4B1 109.5 . . no
Si2 C4B H4B2 109.5 . . no
H4B1 C4B H4B2 109.5 . . no
Si2 C4B H4B3 109.5 . . no
H4B1 C4B H4B3 109.5 . . no
H4B2 C4B H4B3 109.5 . . no
N1 C5 C6 111.4(4) . . no
N1 C5 H5 124.3 . . no
C6 C5 H5 124.3 . . no
C5 C6 C7 107.2(4) . . no
C5 C6 H6 126.4 . . no
C7 C6 H6 126.4 . . no
C8 C7 C6 105.4(4) . . no
C8 C7 H7 127.3 . . no
C6 C7 H7 127.3 . . no
N1 C8 C7 110.8(4) . . no
N1 C8 C9 118.9(4) . . no
C7 C8 C9 130.3(4) . . no
N2 C9 C10 120.3(4) . . no
N2 C9 C8 114.4(3) . . no
C10 C9 C8 125.2(4) . . no
C11 C10 C9 119.6(4) . . no
C11 C10 H10 120.2 . . no
C9 C10 H10 120.2 . . no
C10 C11 C12 119.7(4) . . no
C10 C11 H11 120.2 . . no
C12 C11 H11 120.2 . . no
C13 C12 C11 119.2(4) . . no
C13 C12 H12 120.4 . . no
C11 C12 H12 120.4 . . no
N2 C13 C12 120.9(3) . . no
N2 C13 C14 116.3(3) . . no
C12 C13 C14 122.9(4) . . no
N3 C14 C13 111.2(3) . . no
N3 C14 C15 113.1(3) . . no
C13 C14 C15 109.7(3) . . no
N3 C14 H14 107.5 . . no
C13 C14 H14 107.5 . . no
C15 C14 H14 107.5 . . no
C20 C15 C16 119.3(4) . . no
C20 C15 C14 124.2(3) . . no
C16 C15 C14 116.5(3) . . no
C17 C16 C15 121.4(4) . . no
C17 C16 H16 119.3 . . no
C15 C16 H16 119.3 . . no
C16 C17 C18 119.8(4) . . no
C16 C17 H17 120.1 . . no
C18 C17 H17 120.1 . . no
C17 C18 C19 119.2(4) . . no
C17 C18 H18 120.4 . . no
C19 C18 H18 120.4 . . no
C18 C19 C20 122.0(4) . . no
C18 C19 H19 119.0 . . no
C20 C19 H19 119.0 . . no
C15 C20 C19 118.3(4) . . no
C15 C20 C21 123.1(4) . . no
C19 C20 C21 118.6(4) . . no
C22 C21 C23 110.5(4) . . no
C22 C21 C20 113.2(4) . . no
C23 C21 C20 110.7(4) . . no
C22 C21 H21 107.4 . . no
C23 C21 H21 107.4 . . no
C20 C21 H21 107.4 . . no
C21 C22 H22A 109.5 . . no
C21 C22 H22B 109.5 . . no
H22A C22 H22B 109.5 . . no
C21 C22 H22C 109.5 . . no
H22A C22 H22C 109.5 . . no
H22B C22 H22C 109.5 . . no
C21 C23 H23A 109.5 . . no
C21 C23 H23B 109.5 . . no
H23A C23 H23B 109.5 . . no
C21 C23 H23C 109.5 . . no
H23A C23 H23C 109.5 . . no
H23B C23 H23C 109.5 . . no
C29 C24 N3 121.5(3) . . no
C29 C24 C25 118.0(3) . . no
N3 C24 C25 120.4(3) . . no
C26 C25 C24 119.7(4) . . no
C26 C25 C33 118.0(3) . . no
C24 C25 C33 122.2(3) . . no
C27 C26 C25 121.7(4) . . no
C27 C26 H26 119.2 . . no
C25 C26 H26 119.2 . . no
C26 C27 C28 119.0(4) . . no
C26 C27 H27 120.5 . . no
C28 C27 H27 120.5 . . no
C27 C28 C29 122.0(4) . . no
C27 C28 H28 119.0 . . no
C29 C28 H28 119.0 . . no
C28 C29 C24 119.6(3) . . no
C28 C29 C30 117.8(4) . . no
C24 C29 C30 122.6(3) . . no
C31 C30 C29 110.9(3) . . no
C31 C30 C32 109.8(3) . . no
C29 C30 C32 112.5(4) . . no
C31 C30 H30 107.8 . . no
C29 C30 H30 107.8 . . no
C32 C30 H30 107.8 . . no
C30 C31 H31A 109.5 . . no
C30 C31 H31B 109.5 . . no
H31A C31 H31B 109.5 . . no
C30 C31 H31C 109.5 . . no
H31A C31 H31C 109.5 . . no
H31B C31 H31C 109.5 . . no
C30 C32 H32A 109.5 . . no
C30 C32 H32B 109.5 . . no
H32A C32 H32B 109.5 . . no
C30 C32 H32C 109.5 . . no
H32A C32 H32C 109.5 . . no
H32B C32 H32C 109.5 . . no
C25 C33 C35 110.4(3) . . no
C25 C33 C34 112.9(4) . . no
C35 C33 C34 109.7(3) . . no
C25 C33 H33 107.9 . . no
C35 C33 H33 107.9 . . no
C34 C33 H33 107.9 . . no
C33 C34 H34A 109.5 . . no
C33 C34 H34B 109.5 . . no
H34A C34 H34B 109.5 . . no
C33 C34 H34C 109.5 . . no
H34A C34 H34C 109.5 . . no
H34B C34 H34C 109.5 . . no
C33 C35 H35A 109.5 . . no
C33 C35 H35B 109.5 . . no
H35A C35 H35B 109.5 . . no
C33 C35 H35C 109.5 . . no
H35A C35 H35C 109.5 . . no
H35B C35 H35C 109.5 . . no
O1 C36 C37 105.9(4) . . no
O1 C36 H36A 110.5 . . no
C37 C36 H36A 110.5 . . no
O1 C36 H36B 110.5 . . no
C37 C36 H36B 110.5 . . no
H36A C36 H36B 108.7 . . no
C36 C37 C38 104.1(6) . . no
C36 C37 H37A 110.9 . . no
C38 C37 H37A 110.9 . . no
C36 C37 H37B 110.9 . . no
C38 C37 H37B 110.9 . . no
H37A C37 H37B 109.0 . . no
C39 C38 C37 107.4(6) . . no
C39 C38 H38A 110.2 . . no
C37 C38 H38A 110.2 . . no
C39 C38 H38B 110.2 . . no
C37 C38 H38B 110.2 . . no
H38A C38 H38B 108.5 . . no
C38 C39 O1 108.3(5) . . no
C38 C39 H39A 110.0 . . no
O1 C39 H39A 110.0 . . no
C38 C39 H39B 110.0 . . no
O1 C39 H39B 110.0 . . no
H39A C39 H39B 108.4 . . no
O2 C40 C41 105.6(3) . . no
O2 C40 H40A 110.6 . . no
C41 C40 H40A 110.6 . . no
O2 C40 H40B 110.6 . . no
C41 C40 H40B 110.6 . . no
H40A C40 H40B 108.7 . . no
C42 C41 C40 103.3(4) . . no
C42 C41 H41A 111.1 . . no
C40 C41 H41A 111.1 . . no
C42 C41 H41B 111.1 . . no
C40 C41 H41B 111.1 . . no
H41A C41 H41B 109.1 . . no
C43 C42 C41 109.4(4) . . no
C43 C42 H42A 109.8 . . no
C41 C42 H42A 109.8 . . no
C43 C42 H42B 109.8 . . no
C41 C42 H42B 109.8 . . no
H42A C42 H42B 108.2 . . no
C42 C43 O2 109.7(4) . . no
C42 C43 H43A 109.7 . . no
O2 C43 H43A 109.7 . . no
C42 C43 H43B 109.7 . . no
O2 C43 H43B 109.7 . . no
H43A C43 H43B 108.2 . . no
C2S C1S C1S 118.8(8) . 3_566 no
C2S C1S H1S1 107.6 . . no
C1S C1S H1S1 107.6 3_566 . no
C2S C1S H1S2 107.6 . . no
C1S C1S H1S2 107.6 3_566 . no
H1S1 C1S H1S2 107.1 . . no
C1S C2S C3S 116.0(7) . . no
C1S C2S H2S1 108.3 . . no
C3S C2S H2S1 108.3 . . no
C1S C2S H2S2 108.3 . . no
C3S C2S H2S2 108.3 . . no
H2S1 C2S H2S2 107.4 . . no
C2S C3S H3S1 109.5 . . no
C2S C3S H3S2 109.5 . . no
H3S1 C3S H3S2 109.5 . . no
C2S C3S H3S3 109.5 . . no
H3S1 C3S H3S3 109.5 . . no
H3S2 C3S H3S3 109.5 . . no

loop_
_geom_bond_atom_site_label_1
_geom_bond_atom_site_label_2
_geom_bond_distance
_geom_bond_site_symmetry_2
_geom_bond_publ_flag
Y1 N3 2.246(3) . no
Y1 N4 2.286(3) . no
Y1 N1 2.388(3) . no
Y1 O2 2.400(3) . no
Y1 O1 2.412(3) . no
Y1 N2 2.438(3) . no
Y1 Si1 3.3239(13) . no
O1 C39 1.442(6) . no
O1 C36 1.446(5) . no
O2 C43 1.438(5) . no
O2 C40 1.450(4) . no
N1 C5 1.354(5) . no
N1 C8 1.370(5) . no
N2 C13 1.343(5) . no
N2 C9 1.351(5) . no
N3 C24 1.419(4) . no
N3 C14 1.467(4) . no
N4 Si1 1.692(4) . no
N4 Si2 1.704(3) . no
Si1 C1 1.855(5) . no
Si1 C2 1.856(6) . no
Si1 HI1 1.0000 . no
Si2 C4B 1.793(10) . no
Si2 C3B 1.796(13) . no
Si2 C3A 1.885(11) . no
Si2 C4A 1.908(12) . no
Si2 HI2 1.0000 . no
C1 H1A 0.9800 . no
C1 H1B 0.9800 . no
C1 H1C 0.9800 . no
C2 H2A 0.9800 . no
C2 H2B 0.9800 . no
C2 H2C 0.9800 . no
C3A H3A1 0.9800 . no
C3A H3A2 0.9800 . no
C3A H3A3 0.9800 . no
C3B H3B1 0.9800 . no
C3B H3B2 0.9800 . no
C3B H3B3 0.9800 . no
C4A H4A1 0.9800 . no
C4A H4A2 0.9800 . no
C4A H4A3 0.9800 . no
C4B H4B1 0.9800 . no
C4B H4B2 0.9800 . no
C4B H4B3 0.9800 . no
C5 C6 1.360(6) . no
C5 H5 0.9500 . no
C6 C7 1.393(6) . no
C6 H6 0.9500 . no
C7 C8 1.385(6) . no
C7 H7 0.9500 . no
C8 C9 1.448(6) . no
C9 C10 1.379(5) . no
C10 C11 1.366(6) . no
C10 H10 0.9500 . no
C11 C12 1.377(6) . no
C11 H11 0.9500 . no
C12 C13 1.375(5) . no
C12 H12 0.9500 . no
C13 C14 1.504(5) . no
C14 C15 1.536(5) . no
C14 H14 1.0000 . no
C15 C20 1.386(5) . no
C15 C16 1.398(5) . no
C16 C17 1.375(5) . no
C16 H16 0.9500 . no
C17 C18 1.376(6) . no
C17 H17 0.9500 . no
C18 C19 1.379(6) . no
C18 H18 0.9500 . no
C19 C20 1.400(5) . no
C19 H19 0.9500 . no
C20 C21 1.516(5) . no
C21 C22 1.512(6) . no
C21 C23 1.514(6) . no
C21 H21 1.0000 . no
C22 H22A 0.9800 . no
C22 H22B 0.9800 . no
C22 H22C 0.9800 . no
C23 H23A 0.9800 . no
C23 H23B 0.9800 . no
C23 H23C 0.9800 . no
C24 C29 1.413(5) . no
C24 C25 1.421(5) . no
C25 C26 1.385(6) . no
C25 C33 1.512(5) . no
C26 C27 1.372(6) . no
C26 H26 0.9500 . no
C27 C28 1.373(6) . no
C27 H27 0.9500 . no
C28 C29 1.385(5) . no
C28 H28 0.9500 . no
C29 C30 1.521(5) . no
C30 C31 1.519(6) . no
C30 C32 1.527(6) . no
C30 H30 1.0000 . no
C31 H31A 0.9800 . no
C31 H31B 0.9800 . no
C31 H31C 0.9800 . no
C32 H32A 0.9800 . no
C32 H32B 0.9800 . no
C32 H32C 0.9800 . no
C33 C35 1.525(6) . no
C33 C34 1.525(6) . no
C33 H33 1.0000 . no
C34 H34A 0.9800 . no
C34 H34B 0.9800 . no
C34 H34C 0.9800 . no
C35 H35A 0.9800 . no
C35 H35B 0.9800 . no
C35 H35C 0.9800 . no
C36 C37 1.452(8) . no
C36 H36A 0.9900 . no
C36 H36B 0.9900 . no
C37 C38 1.489(9) . no
C37 H37A 0.9900 . no
C37 H37B 0.9900 . no
C38 C39 1.414(9) . no
C38 H38A 0.9900 . no
C38 H38B 0.9900 . no
C39 H39A 0.9900 . no
C39 H39B 0.9900 . no
C40 C41 1.510(6) . no
C40 H40A 0.9900 . no
C40 H40B 0.9900 . no
C41 C42 1.471(7) . no
C41 H41A 0.9900 . no
C41 H41B 0.9900 . no
C42 C43 1.373(7) . no
C42 H42A 0.9900 . no
C42 H42B 0.9900 . no
C43 H43A 0.9900 . no
C43 H43B 0.9900 . no
C1S C2S 1.483(9) . no
C1S C1S 1.491(13) 3_566 no
C1S H1S1 0.9900 . no
C1S H1S2 0.9900 . no
C2S C3S 1.484(10) . no
C2S H2S1 0.9900 . no
C2S H2S2 0.9900 . no
C3S H3S1 0.9800 . no
C3S H3S2 0.9800 . no
C3S H3S3 0.9800 . no

loop_
_geom_torsion_atom_site_label_1
_geom_torsion_atom_site_label_2
_geom_torsion_atom_site_label_3
_geom_torsion_atom_site_label_4
_geom_torsion
_geom_torsion_site_symmetry_1
_geom_torsion_publ_flag
N3 Y1 O1 C39 -152.1(4) . no
N4 Y1 O1 C39 -40.2(4) . no
N1 Y1 O1 C39 72.7(4) . no
O2 Y1 O1 C39 76.4(5) . no
N2 Y1 O1 C39 140.3(4) . no
Si1 Y1 O1 C39 -14.4(4) . no
N3 Y1 O1 C36 62.2(4) . no
N4 Y1 O1 C36 174.1(4) . no
N1 Y1 O1 C36 -73.0(4) . no
O2 Y1 O1 C36 -69.3(4) . no
N2 Y1 O1 C36 -5.4(3) . no
Si1 Y1 O1 C36 -160.1(3) . no
N3 Y1 O2 C43 77.0(4) . no
N4 Y1 O2 C43 -36.2(4) . no
N1 Y1 O2 C43 -147.7(4) . no
O1 Y1 O2 C43 -151.4(4) . no
N2 Y1 O2 C43 144.7(4) . no
Si1 Y1 O2 C43 -55.8(4) . no
N3 Y1 O2 C40 -111.6(3) . no
N4 Y1 O2 C40 135.2(3) . no
N1 Y1 O2 C40 23.7(3) . no
O1 Y1 O2 C40 20.0(4) . no
N2 Y1 O2 C40 -43.9(3) . no
Si1 Y1 O2 C40 115.6(3) . no
N3 Y1 N1 C5 -177.1(4) . no
N4 Y1 N1 C5 -3.5(4) . no
O2 Y1 N1 C5 92.2(4) . no
O1 Y1 N1 C5 -89.2(4) . no
N2 Y1 N1 C5 -179.2(4) . no
Si1 Y1 N1 C5 13.8(4) . no
N3 Y1 N1 C8 -3.0(4) . no
N4 Y1 N1 C8 170.6(3) . no
O2 Y1 N1 C8 -93.6(3) . no
O1 Y1 N1 C8 85.0(3) . no
N2 Y1 N1 C8 -5.1(3) . no
Si1 Y1 N1 C8 -172.0(3) . no
N3 Y1 N2 C13 1.0(2) . no
N4 Y1 N2 C13 94.6(17) . no
N1 Y1 N2 C13 179.5(3) . no
O2 Y1 N2 C13 -98.5(3) . no
O1 Y1 N2 C13 101.4(3) . no
Si1 Y1 N2 C13 -149.7(2) . no
N3 Y1 N2 C9 -173.0(3) . no
N4 Y1 N2 C9 -79.5(17) . no
N1 Y1 N2 C9 5.4(3) . no
O2 Y1 N2 C9 87.5(3) . no
O1 Y1 N2 C9 -72.6(3) . no
Si1 Y1 N2 C9 36.3(4) . no
N4 Y1 N3 C24 -12.2(3) . no
N1 Y1 N3 C24 161.4(2) . no
O2 Y1 N3 C24 -114.6(3) . no
O1 Y1 N3 C24 81.9(3) . no
N2 Y1 N3 C24 163.5(3) . no
Si1 Y1 N3 C24 -33.7(3) . no
N4 Y1 N3 C14 176.9(2) . no
N1 Y1 N3 C14 -9.5(3) . no
O2 Y1 N3 C14 74.5(3) . no
O1 Y1 N3 C14 -89.0(3) . no
N2 Y1 N3 C14 -7.4(2) . no
Si1 Y1 N3 C14 155.4(2) . no
N3 Y1 N4 Si1 -145.49(16) . no
N1 Y1 N4 Si1 39.3(2) . no
O2 Y1 N4 Si1 -44.29(19) . no
O1 Y1 N4 Si1 115.77(18) . no
N2 Y1 N4 Si1 122.6(16) . no
N3 Y1 N4 Si2 43.0(2) . no
N1 Y1 N4 Si2 -132.2(2) . no
O2 Y1 N4 Si2 144.2(2) . no
O1 Y1 N4 Si2 -55.8(2) . no
N2 Y1 N4 Si2 -49.0(18) . no
Si1 Y1 N4 Si2 -171.5(4) . no
Si2 N4 Si1 C1 59.4(3) . no
Y1 N4 Si1 C1 -112.1(2) . no
Si2 N4 Si1 C2 -66.8(3) . no
Y1 N4 Si1 C2 121.7(2) . no
Si2 N4 Si1 Y1 171.5(4) . no
N3 Y1 Si1 N4 46.3(2) . no
N1 Y1 Si1 N4 -144.2(2) . no
O2 Y1 Si1 N4 135.3(2) . no
O1 Y1 Si1 N4 -67.4(2) . no
N2 Y1 Si1 N4 -172.3(2) . no
N3 Y1 Si1 C1 137.6(2) . no
N4 Y1 Si1 C1 91.3(3) . no
N1 Y1 Si1 C1 -52.8(2) . no
O2 Y1 Si1 C1 -133.4(2) . no
O1 Y1 Si1 C1 24.0(2) . no
N2 Y1 Si1 C1 -81.0(3) . no
N3 Y1 Si1 C2 -36.7(3) . no
N4 Y1 Si1 C2 -83.1(3) . no
N1 Y1 Si1 C2 132.8(3) . no
O2 Y1 Si1 C2 52.2(3) . no
O1 Y1 Si1 C2 -150.4(3) . no
N2 Y1 Si1 C2 104.6(3) . no
Si1 N4 Si2 C4B 77.1(5) . no
Y1 N4 Si2 C4B -112.3(5) . no
Si1 N4 Si2 C3B -70.5(6) . no
Y1 N4 Si2 C3B 100.2(5) . no
Si1 N4 Si2 C3A -48.9(5) . no
Y1 N4 Si2 C3A 121.7(4) . no
Si1 N4 Si2 C4A 48.8(5) . no
Y1 N4 Si2 C4A -140.6(5) . no
C8 N1 C5 C6 -0.5(5) . no
Y1 N1 C5 C6 174.2(3) . no
N1 C5 C6 C7 0.6(6) . no
C5 C6 C7 C8 -0.5(5) . no
C5 N1 C8 C7 0.2(5) . no
Y1 N1 C8 C7 -175.6(3) . no
C5 N1 C8 C9 -179.5(4) . no
Y1 N1 C8 C9 4.7(5) . no
C6 C7 C8 N1 0.2(5) . no
C6 C7 C8 C9 179.9(4) . no
C13 N2 C9 C10 -0.7(5) . no
Y1 N2 C9 C10 173.3(3) . no
C13 N2 C9 C8 -179.1(3) . no
Y1 N2 C9 C8 -5.1(4) . no
N1 C8 C9 N2 0.3(5) . no
C7 C8 C9 N2 -179.4(4) . no
N1 C8 C9 C10 -178.0(4) . no
C7 C8 C9 C10 2.4(7) . no
N2 C9 C10 C11 0.2(6) . no
C8 C9 C10 C11 178.4(4) . no
C9 C10 C11 C12 0.6(6) . no
C10 C11 C12 C13 -1.1(6) . no
C9 N2 C13 C12 0.2(5) . no
Y1 N2 C13 C12 -173.8(3) . no
C9 N2 C13 C14 178.9(3) . no
Y1 N2 C13 C14 4.8(4) . no
C11 C12 C13 N2 0.6(6) . no
C11 C12 C13 C14 -177.9(3) . no
C24 N3 C14 C13 -160.0(3) . no
Y1 N3 C14 C13 12.2(4) . no
C24 N3 C14 C15 76.0(4) . no
Y1 N3 C14 C15 -111.8(3) . no
N2 C13 C14 N3 -10.2(4) . no
C12 C13 C14 N3 168.4(3) . no
N2 C13 C14 C15 115.6(3) . no
C12 C13 C14 C15 -65.8(4) . no
N3 C14 C15 C20 -107.4(4) . no
C13 C14 C15 C20 127.8(4) . no
N3 C14 C15 C16 71.3(4) . no
C13 C14 C15 C16 -53.5(4) . no
C20 C15 C16 C17 -0.2(5) . no
C14 C15 C16 C17 -178.9(3) . no
C15 C16 C17 C18 -0.8(6) . no
C16 C17 C18 C19 0.7(6) . no
C17 C18 C19 C20 0.5(6) . no
C16 C15 C20 C19 1.4(5) . no
C14 C15 C20 C19 180.0(3) . no
C16 C15 C20 C21 -178.6(4) . no
C14 C15 C20 C21 0.0(6) . no
C18 C19 C20 C15 -1.5(6) . no
C18 C19 C20 C21 178.5(4) . no
C15 C20 C21 C22 129.7(4) . no
C19 C20 C21 C22 -50.2(5) . no
C15 C20 C21 C23 -105.5(5) . no
C19 C20 C21 C23 74.5(5) . no
C14 N3 C24 C29 -106.2(4) . no
Y1 N3 C24 C29 81.8(4) . no
C14 N3 C24 C25 73.9(4) . no
Y1 N3 C24 C25 -98.1(4) . no
C29 C24 C25 C26 0.9(6) . no
N3 C24 C25 C26 -179.2(3) . no
C29 C24 C25 C33 -177.4(3) . no
N3 C24 C25 C33 2.5(6) . no
C24 C25 C26 C27 -0.8(6) . no
C33 C25 C26 C27 177.5(4) . no
C25 C26 C27 C28 -0.3(7) . no
C26 C27 C28 C29 1.3(7) . no
C27 C28 C29 C24 -1.3(6) . no
C27 C28 C29 C30 178.3(4) . no
N3 C24 C29 C28 -179.8(3) . no
C25 C24 C29 C28 0.1(6) . no
N3 C24 C29 C30 0.6(6) . no
C25 C24 C29 C30 -179.5(4) . no
C28 C29 C30 C31 66.8(5) . no
C24 C29 C30 C31 -113.6(4) . no
C28 C29 C30 C32 -56.6(5) . no
C24 C29 C30 C32 123.0(4) . no
C26 C25 C33 C35 -64.2(5) . no
C24 C25 C33 C35 114.1(4) . no
C26 C25 C33 C34 58.9(5) . no
C24 C25 C33 C34 -122.8(4) . no
C39 O1 C36 C37 -29.5(6) . no
Y1 O1 C36 C37 120.0(4) . no
O1 C36 C37 C38 27.8(7) . no
C36 C37 C38 C39 -16.0(9) . no
C37 C38 C39 O1 -1.9(10) . no
C36 O1 C39 C38 19.3(7) . no
Y1 O1 C39 C38 -133.0(6) . no
C43 O2 C40 C41 -16.5(5) . no
Y1 O2 C40 C41 170.3(3) . no
O2 C40 C41 C42 21.2(6) . no
C40 C41 C42 C43 -18.9(8) . no
C41 C42 C43 O2 9.3(9) . no
C40 O2 C43 C42 4.9(7) . no
Y1 O2 C43 C42 177.3(5) . no
C1S C1S C2S C3S -176.6(9) 3_566 no
